data_4126799
loop_
_publ_author_name
'Okumura, Mikiko'
'Shved, Alexander S.'
'Sarlah, David'

_publ_section_title
;
 Palladium-Catalyzed Dearomative syn-1,4-Carboamination.
;
_journal_name_full 'Journal of the American Chemical Society'
_journal_paper_doi 10.1021/jacs.7b11663
_journal_year 2017
_chemical_absolute_configuration ad
_chemical_formula_moiety 'C21 H25 N3 O3'
_chemical_formula_sum 'C21 H25 N3 O3'
_chemical_formula_weight 367.44
_space_group_crystal_system monoclinic
_space_group_IT_number 4
_space_group_name_Hall 'P 2yb'
_space_group_name_H-M_alt 'P 1 21 1'
_symmetry_space_group_name_Hall 'P 2yb'
_symmetry_space_group_name_H-M 'P 1 21 1'
_atom_sites_solution_hydrogens mixed
_atom_sites_solution_primary direct
_audit_creation_date 2017-10-24
_audit_creation_method
;
Olex2 1.2
(compiled 2017.03.28 svn.r3405 for OlexSys, GUI svn.r5335)
;
_cell_angle_alpha 90
_cell_angle_beta 112.4284(8)
_cell_angle_gamma 90
_cell_formula_units_Z 2
_cell_length_a 11.9039(3)
_cell_length_b 6.01000(10)
_cell_length_c 14.3731(3)
_cell_measurement_reflns_used 15643
_cell_measurement_temperature 100
_cell_measurement_theta_max 74.54
_cell_measurement_theta_min 3.33
_cell_volume 950.50(4)
_computing_cell_refinement 'SAINT v8.37A (Bruker, 2015)'
_computing_data_reduction 'SAINT v8.37A (Bruker, 2015)'
_computing_molecular_graphics 'Olex2 (Dolomanov et al., 2009)'
_computing_publication_material 'Olex2 (Dolomanov et al., 2009)'
_computing_structure_refinement 'XL (Sheldrick, 2008)'
_computing_structure_solution 'SIR2004 (Burla et al., 2007)'
_diffrn_ambient_temperature 100.0
_diffrn_detector 'Bruker Photon 100 area detector'
_diffrn_detector_type 'photon counter area detector'
_diffrn_measured_fraction_theta_full 1.000
_diffrn_measured_fraction_theta_max 0.999
_diffrn_measurement_device 'kappa diffractometer'
_diffrn_measurement_device_type 'Bruker D8 Venture/Photon 100'
_diffrn_measurement_method 'profile data from \f and \w scans'
_diffrn_radiation_monochromator 'multilayer mirrors'
_diffrn_radiation_probe x-ray
_diffrn_radiation_type CuK\a
_diffrn_radiation_wavelength 1.54178
_diffrn_reflns_av_R_equivalents 0.0404
_diffrn_reflns_av_unetI/netI 0.0242
_diffrn_reflns_Laue_measured_fraction_full 1.000
_diffrn_reflns_Laue_measured_fraction_max 0.999
_diffrn_reflns_limit_h_max 14
_diffrn_reflns_limit_h_min -14
_diffrn_reflns_limit_k_max 7
_diffrn_reflns_limit_k_min -7
_diffrn_reflns_limit_l_max 17
_diffrn_reflns_limit_l_min -17
_diffrn_reflns_number 21301
_diffrn_reflns_point_group_measured_fraction_full 0.999
_diffrn_reflns_point_group_measured_fraction_max 0.995
_diffrn_reflns_theta_full 67.679
_diffrn_reflns_theta_max 74.534
_diffrn_reflns_theta_min 3.326
_diffrn_source 'microfocus sealed X-ray tube'
_diffrn_source_target Cu
_diffrn_source_type 'Incoatec I\ms'
_diffrn_standards_number 0
_exptl_absorpt_coefficient_mu 0.702
_exptl_absorpt_correction_T_max 0.7538
_exptl_absorpt_correction_T_min 0.6740
_exptl_absorpt_correction_type multi-scan
_exptl_absorpt_process_details
'SADABS-2016/2 (Bruker,2016/2) was used for absorption correction. wR2(int) was 0.1133 before and 0.0638 after correction. The Ratio of minimum to maximum transmission is 0.8941. The \l/2 correction factor is Not present.'
_exptl_crystal_colour colourless
_exptl_crystal_colour_primary colourless
_exptl_crystal_density_diffrn 1.284
_exptl_crystal_description rod
_exptl_crystal_F_000 392
_exptl_crystal_size_max 0.388
_exptl_crystal_size_mid 0.144
_exptl_crystal_size_min 0.128
_refine_diff_density_max 0.157
_refine_diff_density_min -0.116
_refine_diff_density_rms 0.031
_refine_ls_abs_structure_details
;
 Flack x determined using 1596 quotients [(I+)-(I-)]/[(I+)+(I-)]
 (Parsons, Flack and Wagner, Acta Cryst. B69 (2013) 249-259).
;
_refine_ls_abs_structure_Flack -0.02(13)
_refine_ls_extinction_coef 0.0176(9)
_refine_ls_extinction_expression Fc^*^=kFc[1+0.001xFc^2^\l^3^/sin(2\q)]^-1/4^
_refine_ls_extinction_method 'SHELXL-2014/7 (Sheldrick 2014'
_refine_ls_goodness_of_fit_ref 1.095
_refine_ls_hydrogen_treatment mixed
_refine_ls_matrix_type full
_refine_ls_number_parameters 249
_refine_ls_number_reflns 3871
_refine_ls_number_restraints 1
_refine_ls_restrained_S_all 1.095
_refine_ls_R_factor_all 0.0335
_refine_ls_R_factor_gt 0.0308
_refine_ls_shift/su_max 0.000
_refine_ls_shift/su_mean 0.000
_refine_ls_structure_factor_coef Fsqd
_refine_ls_weighting_details 'w=1/[\s^2^(Fo^2^)+(0.0246P)^2^+0.2080P] where P=(Fo^2^+2Fc^2^)/3'
_refine_ls_weighting_scheme calc
_refine_ls_wR_factor_gt 0.0697
_refine_ls_wR_factor_ref 0.0715
_reflns_Friedel_coverage 0.811
_reflns_Friedel_fraction_full 0.998
_reflns_Friedel_fraction_max 0.990
_reflns_number_gt 3686
_reflns_number_total 3871
_reflns_threshold_expression 'I > 2\s(I)'
_cod_data_source_file ja7b11663_si_004.cif
_cod_data_source_block dd37js
_cod_database_code 4126799
_shelx_shelxl_version_number 2014/7
_shelx_space_group_comment
;
The symmetry employed for this shelxl refinement is uniquely defined
by the following loop, which should always be used as a source of
symmetry information in preference to the above space-group names.
They are only intended as comments.
;
_shelx_estimated_absorpt_t_max 0.916
_shelx_estimated_absorpt_t_min 0.772
_refine_ls_abs_structure_hooft '0.00 (6)'
_olex2_refinement_description
;
1. Fixed Uiso
 At 1.2 times of:
  All C(H) groups, All C(H,H) groups
 At 1.5 times of:
  All C(H,H,H) groups, All N(H) groups
2.a Ternary CH refined with riding coordinates:
 C1(H1), C8(H8), C16(H16)
2.b Secondary CH2 refined with riding coordinates:
 C14(H14A,H14B), C17(H17A,H17B), C18(H18A,H18B), C19(H19A,H19B), C20(H20A,
 H20B), C21(H21A,H21B)
2.c Aromatic/amide H refined with riding coordinates:
 C3(H3), C4(H4), C5(H5), C6(H6), C9(H9), C10(H10)
2.d Idealised Me refined as rotating group:
 C13(H13A,H13B,H13C)
;
_olex2_exptl_crystal_mounting_method 'The crystal was mounted on a loop with spindle axis of -4 0 5.'
_olex2_submission_special_instructions 'No special instructions were received'

loop_
_space_group_symop_operation_xyz
'x, y, z'
'-x, y+1/2, -z'

loop_
_atom_site_label
_atom_site_type_symbol
_atom_site_fract_x
_atom_site_fract_y
_atom_site_fract_z
_atom_site_U_iso_or_equiv
_atom_site_adp_type
_atom_site_occupancy
_atom_site_site_symmetry_order
_atom_site_calc_flag
_atom_site_refinement_flags_posn
O1 O 0.60102(14) 0.4678(2) 0.45717(11) 0.0335(3) Uani 1 1 d .
O2 O 0.73248(13) -0.1109(2) 0.67987(11) 0.0309(3) Uani 1 1 d .
O3 O 0.27405(14) 0.5273(3) 0.84818(13) 0.0394(4) Uani 1 1 d .
N1 N 0.71223(16) 0.2683(3) 0.70043(13) 0.0259(4) Uani 1 1 d .
N2 N 0.65329(15) 0.4389(3) 0.63001(13) 0.0270(4) Uani 1 1 d .
H2 H 0.685(2) 0.575(5) 0.648(2) 0.040 Uiso 1 1 d R
N3 N 0.66964(15) 0.1403(3) 0.54677(13) 0.0264(4) Uani 1 1 d .
C1 C 0.68063(19) 0.2551(3) 0.78998(15) 0.0269(4) Uani 1 1 d .
H1 H 0.7239 0.1229 0.8299 0.032 Uiso 1 1 calc R
C2 C 0.72723(18) 0.4583(3) 0.85590(14) 0.0253(4) Uani 1 1 d .
C3 C 0.84741(18) 0.5256(3) 0.87935(15) 0.0282(4) Uani 1 1 d .
H3 H 0.8965 0.4473 0.8514 0.034 Uiso 1 1 calc R
C4 C 0.89613(19) 0.7047(4) 0.94260(16) 0.0299(4) Uani 1 1 d .
H4 H 0.9775 0.7503 0.9570 0.036 Uiso 1 1 calc R
C5 C 0.82509(19) 0.8170(3) 0.98472(15) 0.0294(4) Uani 1 1 d .
H5 H 0.8582 0.9379 1.0294 0.035 Uiso 1 1 calc R
C6 C 0.70590(19) 0.7522(4) 0.96131(15) 0.0292(4) Uani 1 1 d .
H6 H 0.6580 0.8299 0.9905 0.035 Uiso 1 1 calc R
C7 C 0.65408(18) 0.5747(3) 0.89562(15) 0.0264(4) Uani 1 1 d .
C8 C 0.52094(18) 0.5170(3) 0.87040(15) 0.0282(4) Uani 1 1 d .
H8 H 0.5125 0.4695 0.9341 0.034 Uiso 1 1 calc R
C9 C 0.47817(19) 0.3290(3) 0.79674(16) 0.0300(4) Uani 1 1 d .
H9 H 0.3950 0.2880 0.7746 0.036 Uiso 1 1 calc R
C10 C 0.54751(19) 0.2156(3) 0.76013(15) 0.0293(4) Uani 1 1 d .
H10 H 0.5104 0.1025 0.7120 0.035 Uiso 1 1 calc R
C11 C 0.63749(17) 0.3630(3) 0.53574(15) 0.0267(4) Uani 1 1 d .
C12 C 0.70718(17) 0.0768(3) 0.64568(15) 0.0260(4) Uani 1 1 d .
C13 C 0.6614(2) -0.0041(4) 0.46366(16) 0.0330(5) Uani 1 1 d .
H13A H 0.5922 0.0412 0.4033 0.049 Uiso 1 1 calc GR
H13B H 0.6500 -0.1582 0.4806 0.049 Uiso 1 1 calc GR
H13C H 0.7364 0.0070 0.4509 0.049 Uiso 1 1 calc GR
C14 C 0.43929(19) 0.7221(4) 0.82982(17) 0.0312(4) Uani 1 1 d .
H14A H 0.4766 0.8504 0.8740 0.037 Uiso 1 1 calc R
H14B H 0.4376 0.7573 0.7620 0.037 Uiso 1 1 calc R
C15 C 0.30946(19) 0.6971(4) 0.82259(16) 0.0302(4) Uani 1 1 d .
C16 C 0.22565(18) 0.8952(4) 0.78133(16) 0.0307(4) Uani 1 1 d .
H16 H 0.2721 1.0330 0.8120 0.037 Uiso 1 1 calc R
C17 C 0.11338(19) 0.8859(4) 0.80862(17) 0.0341(5) Uani 1 1 d .
H17A H 0.0678 0.7470 0.7819 0.041 Uiso 1 1 calc R
H17B H 0.1391 0.8846 0.8828 0.041 Uiso 1 1 calc R
C18 C 0.0311(2) 1.0857(4) 0.76518(18) 0.0384(5) Uani 1 1 d .
H18A H -0.0424 1.0731 0.7814 0.046 Uiso 1 1 calc R
H18B H 0.0744 1.2236 0.7968 0.046 Uiso 1 1 calc R
C19 C -0.0066(2) 1.1011(5) 0.65204(19) 0.0427(6) Uani 1 1 d .
H19A H -0.0566 1.2362 0.6268 0.051 Uiso 1 1 calc R
H19B H -0.0567 0.9701 0.6197 0.051 Uiso 1 1 calc R
C20 C 0.1046(2) 1.1107(5) 0.6239(2) 0.0466(6) Uani 1 1 d .
H20A H 0.1500 1.2499 0.6504 0.056 Uiso 1 1 calc R
H20B H 0.0779 1.1124 0.5497 0.056 Uiso 1 1 calc R
C21 C 0.1881(2) 0.9114(4) 0.66653(17) 0.0395(5) Uani 1 1 d .
H21A H 0.2616 0.9265 0.6506 0.047 Uiso 1 1 calc R
H21B H 0.1456 0.7731 0.6345 0.047 Uiso 1 1 calc R

loop_
_atom_site_aniso_label
_atom_site_aniso_U_11
_atom_site_aniso_U_22
_atom_site_aniso_U_33
_atom_site_aniso_U_23
_atom_site_aniso_U_13
_atom_site_aniso_U_12
O1 0.0432(8) 0.0297(7) 0.0271(7) 0.0043(6) 0.0127(6) 0.0012(7)
O2 0.0375(8) 0.0226(7) 0.0306(7) 0.0003(6) 0.0108(6) 0.0031(6)
O3 0.0352(8) 0.0396(9) 0.0475(9) 0.0113(7) 0.0203(7) 0.0002(7)
N1 0.0311(9) 0.0213(8) 0.0251(8) 0.0009(6) 0.0105(7) 0.0020(7)
N2 0.0321(8) 0.0215(8) 0.0268(8) 0.0009(7) 0.0107(7) 0.0004(7)
N3 0.0291(8) 0.0244(8) 0.0256(9) -0.0008(7) 0.0101(7) -0.0002(7)
C1 0.0310(10) 0.0249(9) 0.0250(9) 0.0022(8) 0.0110(8) 0.0007(8)
C2 0.0286(9) 0.0241(9) 0.0213(9) 0.0018(8) 0.0076(7) 0.0007(8)
C3 0.0279(10) 0.0304(10) 0.0264(10) 0.0001(8) 0.0105(8) 0.0033(8)
C4 0.0251(9) 0.0332(11) 0.0284(10) 0.0009(8) 0.0069(8) -0.0011(8)
C5 0.0307(10) 0.0279(10) 0.0258(10) -0.0030(8) 0.0066(8) -0.0018(8)
C6 0.0304(10) 0.0299(10) 0.0273(10) -0.0023(9) 0.0109(8) 0.0024(8)
C7 0.0289(10) 0.0255(9) 0.0243(9) 0.0021(8) 0.0095(8) 0.0003(8)
C8 0.0277(9) 0.0294(10) 0.0280(10) 0.0010(8) 0.0115(8) -0.0006(8)
C9 0.0306(10) 0.0288(10) 0.0304(11) 0.0017(8) 0.0114(8) -0.0049(8)
C10 0.0337(10) 0.0265(10) 0.0264(10) 0.0007(8) 0.0100(8) -0.0053(8)
C11 0.0271(9) 0.0251(9) 0.0284(10) 0.0003(8) 0.0112(8) -0.0015(8)
C12 0.0252(9) 0.0250(9) 0.0277(10) -0.0031(8) 0.0098(8) -0.0018(8)
C13 0.0424(11) 0.0293(10) 0.0277(10) -0.0037(9) 0.0139(9) -0.0019(9)
C14 0.0281(10) 0.0304(10) 0.0351(11) 0.0023(9) 0.0121(9) -0.0008(8)
C15 0.0303(10) 0.0338(11) 0.0279(10) 0.0014(8) 0.0126(9) -0.0006(9)
C16 0.0276(9) 0.0328(11) 0.0333(10) 0.0022(9) 0.0135(8) -0.0007(9)
C17 0.0298(10) 0.0392(11) 0.0354(11) -0.0005(10) 0.0148(9) -0.0010(9)
C18 0.0295(10) 0.0436(12) 0.0428(13) -0.0012(11) 0.0146(9) 0.0026(10)
C19 0.0307(11) 0.0514(14) 0.0437(13) 0.0069(12) 0.0116(10) 0.0084(11)
C20 0.0378(12) 0.0592(16) 0.0438(14) 0.0168(12) 0.0165(11) 0.0108(12)
C21 0.0346(11) 0.0512(14) 0.0360(12) 0.0082(11) 0.0174(9) 0.0078(10)

loop_
_atom_type_symbol
_atom_type_description
_atom_type_scat_dispersion_real
_atom_type_scat_dispersion_imag
_atom_type_scat_source
C C 0.0181 0.0091 'International Tables Vol C Tables 4.2.6.8 and 6.1.1.4'
H H 0.0000 0.0000 'International Tables Vol C Tables 4.2.6.8 and 6.1.1.4'
N N 0.0311 0.0180 'International Tables Vol C Tables 4.2.6.8 and 6.1.1.4'
O O 0.0492 0.0322 'International Tables Vol C Tables 4.2.6.8 and 6.1.1.4'

loop_
_geom_angle_atom_site_label_1
_geom_angle_atom_site_label_2
_geom_angle_atom_site_label_3
_geom_angle
N2 N1 C1 116.03(16)
C12 N1 N2 106.99(15)
C12 N1 C1 118.81(16)
N1 N2 H2 114.2(17)
C11 N2 N1 107.89(16)
C11 N2 H2 118.4(17)
C11 N3 C13 123.76(18)
C12 N3 C11 110.74(17)
C12 N3 C13 125.49(17)
N1 C1 H1 107.2
N1 C1 C2 110.37(16)
N1 C1 C10 110.72(16)
C2 C1 H1 107.2
C10 C1 H1 107.2
C10 C1 C2 113.75(17)
C3 C2 C1 118.74(18)
C7 C2 C1 121.50(18)
C7 C2 C3 119.73(18)
C2 C3 H3 119.4
C4 C3 C2 121.11(19)
C4 C3 H3 119.4
C3 C4 H4 120.3
C3 C4 C5 119.45(19)
C5 C4 H4 120.3
C4 C5 H5 120.1
C6 C5 C4 119.72(19)
C6 C5 H5 120.1
C5 C6 H6 119.2
C5 C6 C7 121.67(19)
C7 C6 H6 119.2
C2 C7 C6 118.26(18)
C2 C7 C8 122.81(18)
C6 C7 C8 118.92(18)
C7 C8 H8 107.8
C7 C8 C14 110.88(16)
C9 C8 C7 112.44(17)
C9 C8 H8 107.8
C9 C8 C14 109.92(17)
C14 C8 H8 107.8
C8 C9 H9 117.5
C10 C9 C8 125.0(2)
C10 C9 H9 117.5
C1 C10 H10 118.1
C9 C10 C1 123.89(19)
C9 C10 H10 118.1
O1 C11 N2 127.50(19)
O1 C11 N3 126.21(19)
N2 C11 N3 106.28(17)
O2 C12 N1 126.11(18)
O2 C12 N3 127.35(18)
N3 C12 N1 106.54(17)
N3 C13 H13A 109.5
N3 C13 H13B 109.5
N3 C13 H13C 109.5
H13A C13 H13B 109.5
H13A C13 H13C 109.5
H13B C13 H13C 109.5
C8 C14 H14A 108.5
C8 C14 H14B 108.5
H14A C14 H14B 107.5
C15 C14 C8 115.22(18)
C15 C14 H14A 108.5
C15 C14 H14B 108.5
O3 C15 C14 121.7(2)
O3 C15 C16 121.64(19)
C14 C15 C16 116.67(17)
C15 C16 H16 107.9
C15 C16 C17 112.23(18)
C15 C16 C21 110.27(18)
C17 C16 H16 107.9
C17 C16 C21 110.62(17)
C21 C16 H16 107.9
C16 C17 H17A 109.5
C16 C17 H17B 109.5
H17A C17 H17B 108.1
C18 C17 C16 110.71(19)
C18 C17 H17A 109.5
C18 C17 H17B 109.5
C17 C18 H18A 109.3
C17 C18 H18B 109.3
H18A C18 H18B 108.0
C19 C18 C17 111.6(2)
C19 C18 H18A 109.3
C19 C18 H18B 109.3
C18 C19 H19A 109.5
C18 C19 H19B 109.5
C18 C19 C20 110.79(19)
H19A C19 H19B 108.1
C20 C19 H19A 109.5
C20 C19 H19B 109.5
C19 C20 H20A 109.4
C19 C20 H20B 109.4
C19 C20 C21 111.2(2)
H20A C20 H20B 108.0
C21 C20 H20A 109.4
C21 C20 H20B 109.4
C16 C21 H21A 109.4
C16 C21 H21B 109.4
C20 C21 C16 111.0(2)
C20 C21 H21A 109.4
C20 C21 H21B 109.4
H21A C21 H21B 108.0

loop_
_geom_bond_atom_site_label_1
_geom_bond_atom_site_label_2
_geom_bond_distance
O1 C11 1.219(2)
O2 C12 1.222(3)
O3 C15 1.213(3)
N1 N2 1.423(2)
N1 C1 1.475(2)
N1 C12 1.382(2)
N2 H2 0.90(3)
N2 C11 1.373(3)
N3 C11 1.384(3)
N3 C12 1.372(3)
N3 C13 1.449(3)
C1 H1 1.0000
C1 C2 1.515(3)
C1 C10 1.494(3)
C2 C3 1.399(3)
C2 C7 1.398(3)
C3 H3 0.9500
C3 C4 1.385(3)
C4 H4 0.9500
C4 C5 1.388(3)
C5 H5 0.9500
C5 C6 1.383(3)
C6 H6 0.9500
C6 C7 1.402(3)
C7 C8 1.525(3)
C8 H8 1.0000
C8 C9 1.499(3)
C8 C14 1.540(3)
C9 H9 0.9500
C9 C10 1.324(3)
C10 H10 0.9500
C13 H13A 0.9800
C13 H13B 0.9800
C13 H13C 0.9800
C14 H14A 0.9900
C14 H14B 0.9900
C14 C15 1.516(3)
C15 C16 1.521(3)
C16 H16 1.0000
C16 C17 1.531(3)
C16 C21 1.539(3)
C17 H17A 0.9900
C17 H17B 0.9900
C17 C18 1.525(3)
C18 H18A 0.9900
C18 H18B 0.9900
C18 C19 1.516(3)
C19 H19A 0.9900
C19 H19B 0.9900
C19 C20 1.526(3)
C20 H20A 0.9900
C20 H20B 0.9900
C20 C21 1.528(3)
C21 H21A 0.9900
C21 H21B 0.9900

loop_
_geom_hbond_atom_site_label_D
_geom_hbond_atom_site_label_H
_geom_hbond_atom_site_label_A
_geom_hbond_distance_DH
_geom_hbond_distance_HA
_geom_hbond_distance_DA
_geom_hbond_angle_DHA
_geom_hbond_site_symmetry_A
N2 H2 O2 0.90(3) 1.97(3) 2.865(2) 172(2) 1_565

loop_
_geom_torsion_atom_site_label_1
_geom_torsion_atom_site_label_2
_geom_torsion_atom_site_label_3
_geom_torsion_atom_site_label_4
_geom_torsion
O3 C15 C16 C17 19.0(3)
O3 C15 C16 C21 -104.8(2)
N1 N2 C11 O1 -172.47(19)
N1 N2 C11 N3 8.4(2)
N1 C1 C2 C3 -47.9(2)
N1 C1 C2 C7 133.87(19)
N1 C1 C10 C9 -132.8(2)
N2 N1 C1 C2 -67.3(2)
N2 N1 C1 C10 59.5(2)
N2 N1 C12 O2 -168.87(19)
N2 N1 C12 N3 11.7(2)
C1 N1 N2 C11 -147.89(17)
C1 N1 C12 O2 -35.1(3)
C1 N1 C12 N3 145.44(17)
C1 C2 C3 C4 -177.35(18)
C1 C2 C7 C6 175.87(18)
C1 C2 C7 C8 -4.2(3)
C2 C1 C10 C9 -7.8(3)
C2 C3 C4 C5 1.0(3)
C2 C7 C8 C9 -1.9(3)
C2 C7 C8 C14 -125.4(2)
C3 C2 C7 C6 -2.3(3)
C3 C2 C7 C8 177.62(18)
C3 C4 C5 C6 -1.5(3)
C4 C5 C6 C7 0.0(3)
C5 C6 C7 C2 1.9(3)
C5 C6 C7 C8 -178.01(19)
C6 C7 C8 C9 178.07(18)
C6 C7 C8 C14 54.6(2)
C7 C2 C3 C4 0.9(3)
C7 C8 C9 C10 3.1(3)
C7 C8 C14 C15 -167.96(18)
C8 C9 C10 C1 2.0(3)
C8 C14 C15 O3 0.7(3)
C8 C14 C15 C16 -179.12(18)
C9 C8 C14 C15 67.1(2)
C10 C1 C2 C3 -173.07(17)
C10 C1 C2 C7 8.7(3)
C11 N3 C12 O2 173.8(2)
C11 N3 C12 N1 -6.8(2)
C12 N1 N2 C11 -12.7(2)
C12 N1 C1 C2 162.92(17)
C12 N1 C1 C10 -70.2(2)
C12 N3 C11 O1 179.72(19)
C12 N3 C11 N2 -1.1(2)
C13 N3 C11 O1 -1.5(3)
C13 N3 C11 N2 177.60(18)
C13 N3 C12 O2 -4.9(3)
C13 N3 C12 N1 174.54(18)
C14 C8 C9 C10 127.1(2)
C14 C15 C16 C17 -161.16(18)
C14 C15 C16 C21 75.0(2)
C15 C16 C17 C18 -179.45(19)
C15 C16 C21 C20 -179.58(19)
C16 C17 C18 C19 56.7(2)
C17 C16 C21 C20 55.7(3)
C17 C18 C19 C20 -56.5(3)
C18 C19 C20 C21 56.0(3)
C19 C20 C21 C16 -55.8(3)
C21 C16 C17 C18 -55.8(2)
